data_4036325
loop_
_publ_author_name
'Castillo, Juan-Carlos'
'Quiroga, Jairo'
'Abonia, Rodrigo'
'Rodriguez, Jean'
'Coquerel, Yoann'

_publ_section_title
;
 Pseudo-Multicomponent Reactions of Arynes with N-Aryl Imines.
;
_journal_issue 19
_journal_name_full 'The Journal of organic chemistry'
_journal_page_first 9767
_journal_page_last 9773
_journal_paper_doi 10.1021/acs.joc.5b01564
_journal_volume 80
_journal_year 2015
_chemical_absolute_configuration unk
_chemical_formula_moiety 'C32 H28 Cl N3'
_chemical_formula_sum 'C32 H28 Cl N3'
_chemical_formula_weight 490.02
_space_group_crystal_system orthorhombic
_space_group_IT_number 19
_space_group_name_Hall 'P 2ac 2ab'
_space_group_name_H-M_alt 'P 21 21 21'
_atom_sites_solution_hydrogens geom
_audit_creation_date
;
'Wed Apr 30 14:02:07 2014'
;
_audit_creation_method
;
CrysAlisPro, Agilent Technologies,
Version 1.171.37.31 (release 14-01-2014 CrysAlis171 .NET)
(compiled Jan 14 2014,18:38:05)
;
_cell_angle_alpha 90.0
_cell_angle_beta 90.0
_cell_angle_gamma 90.0
_cell_formula_units_Z 4
_cell_length_a 9.7402(4)
_cell_length_b 11.0764(5)
_cell_length_c 23.9164(11)
_cell_measurement_reflns_used 3348
_cell_measurement_temperature 293(2)
_cell_measurement_theta_max 70.6550
_cell_measurement_theta_min 4.4150
_cell_volume 2580.3(2)
_computing_cell_refinement
;
CrysAlisPro, Agilent Technologies,
Version 1.171.37.31 (release 14-01-2014 CrysAlis171 .NET)
(compiled Jan 14 2014,18:38:05)
;
_computing_data_collection
;
CrysAlisPro, Agilent Technologies,
Version 1.171.37.31 (release 14-01-2014 CrysAlis171 .NET)
(compiled Jan 14 2014,18:38:05)
;
_computing_data_reduction
;
CrysAlisPro, Agilent Technologies,
Version 1.171.37.31 (release 14-01-2014 CrysAlis171 .NET)
(compiled Jan 14 2014,18:38:05)
;
_computing_molecular_graphics 'Olex2 (Dolomanov et al., 2009)'
_computing_publication_material 'Olex2 (Dolomanov et al., 2009)'
_computing_structure_refinement 'ShelXL (Sheldrick, 2008)'
_diffrn_ambient_temperature 293(2)
_diffrn_detector 'CCD plate'
_diffrn_detector_area_resol_mean 5.3048
_diffrn_detector_type AtlasS2
_diffrn_measured_fraction_theta_full 0.991
_diffrn_measured_fraction_theta_max 0.979
_diffrn_measurement_details
;
#__ type_ start__ end____ width___ exp.time_
  1 omega  -27.00    6.00   1.0000    2.0000
omega____ theta____ kappa____ phi______ frames
    -        0.0000   57.0000 -120.0000 33

#__ type_ start__ end____ width___ exp.time_
  2 omega   30.00   77.00   1.0000    2.0000
omega____ theta____ kappa____ phi______ frames
    -        0.0000   57.0000 -120.0000 47

#__ type_ start__ end____ width___ exp.time_
  3 omega  -48.00   38.00   1.0000   15.0000
omega____ theta____ kappa____ phi______ frames
    -      -55.5887   30.0000 -120.0000 86

#__ type_ start__ end____ width___ exp.time_
  4 omega   -4.00  106.00   1.0000   15.0000
omega____ theta____ kappa____ phi______ frames
    -       55.5887  -94.0000  150.0000 110

#__ type_ start__ end____ width___ exp.time_
  5 omega   94.00  148.00   1.0000   15.0000
omega____ theta____ kappa____ phi______ frames
    -       55.5887  125.0000 -150.0000 54

#__ type_ start__ end____ width___ exp.time_
  6 omega   32.00   90.00   1.0000   30.0000
omega____ theta____ kappa____ phi______ frames
    -      111.1773  -25.0000  150.0000 58

#__ type_ start__ end____ width___ exp.time_
  7 omega   81.00  112.00   1.0000   30.0000
omega____ theta____ kappa____ phi______ frames
    -      111.1773 -111.0000 -180.0000 31

#__ type_ start__ end____ width___ exp.time_
  8 omega   23.00  101.00   1.0000   30.0000
omega____ theta____ kappa____ phi______ frames
    -      111.1773  -50.0000  -90.0000 78

#__ type_ start__ end____ width___ exp.time_
  9 omega   37.00  104.00   1.0000   30.0000
omega____ theta____ kappa____ phi______ frames
    -      111.1773 -111.0000  -60.0000 67

#__ type_ start__ end____ width___ exp.time_
 10 omega   28.00   94.00   1.0000   30.0000
omega____ theta____ kappa____ phi______ frames
    -      111.1773  -25.0000   90.0000 66

#__ type_ start__ end____ width___ exp.time_
 11 omega  128.00  174.00   1.0000   30.0000
omega____ theta____ kappa____ phi______ frames
    -      111.1773  111.0000  150.0000 46

#__ type_ start__ end____ width___ exp.time_
 12 omega   18.00   88.00   1.0000   30.0000
omega____ theta____ kappa____ phi______ frames
    -      111.1773  -25.0000   30.0000 70
;
_diffrn_measurement_device 'four-circle diffractometer'
_diffrn_measurement_device_type 'SuperNova, Dual, Cu at zero, AtlasS2'
_diffrn_measurement_method '\w scans'
_diffrn_orient_matrix_UB_11 0.0151952000
_diffrn_orient_matrix_UB_12 -0.1118797000
_diffrn_orient_matrix_UB_13 -0.0376778000
_diffrn_orient_matrix_UB_21 -0.0093383000
_diffrn_orient_matrix_UB_22 0.0811276000
_diffrn_orient_matrix_UB_23 -0.0522424000
_diffrn_orient_matrix_UB_31 0.1571508000
_diffrn_orient_matrix_UB_32 0.0157304000
_diffrn_orient_matrix_UB_33 0.0005432000
_diffrn_radiation_monochromator mirror
_diffrn_radiation_probe x-ray
_diffrn_radiation_type CuK\a
_diffrn_radiation_wavelength 1.54184
_diffrn_reflns_av_R_equivalents 0.0567
_diffrn_reflns_av_unetI/netI 0.0328
_diffrn_reflns_Laue_measured_fraction_full 0.991
_diffrn_reflns_Laue_measured_fraction_max 0.979
_diffrn_reflns_limit_h_max 11
_diffrn_reflns_limit_h_min -4
_diffrn_reflns_limit_k_max 13
_diffrn_reflns_limit_k_min -11
_diffrn_reflns_limit_l_max 28
_diffrn_reflns_limit_l_min -29
_diffrn_reflns_number 14376
_diffrn_reflns_point_group_measured_fraction_full 0.983
_diffrn_reflns_point_group_measured_fraction_max 0.967
_diffrn_reflns_theta_full 67.684
_diffrn_reflns_theta_max 71.313
_diffrn_reflns_theta_min 3.696
_diffrn_source 'sealed X-ray tube'
_diffrn_source_type 'SuperNova (Cu) X-ray Source'
_exptl_absorpt_coefficient_mu 1.497
_exptl_absorpt_correction_T_max 1.00000
_exptl_absorpt_correction_T_min 0.57335
_exptl_absorpt_correction_type multi-scan
_exptl_absorpt_process_details
;
CrysAlisPro, Agilent Technologies,
Version 1.171.37.31 (release 14-01-2014 CrysAlis171 .NET)
(compiled Jan 14 2014,18:38:05)
Empirical absorption correction using spherical harmonics,
 implemented in SCALE3 ABSPACK scaling algorithm.
;
_exptl_crystal_colour colorless
_exptl_crystal_density_diffrn 1.261
_exptl_crystal_description
;
;
_exptl_crystal_F_000 1032
_exptl_crystal_size_max .2
_exptl_crystal_size_mid .08
_exptl_crystal_size_min .05
_refine_diff_density_max 0.201
_refine_diff_density_min -0.246
_refine_diff_density_rms 0.052
_refine_ls_abs_structure_details
;
 Classical Flack method preferred over Parsons because s.u. lower.
;
_refine_ls_abs_structure_Flack 0.438(16)
_refine_ls_extinction_method none
_refine_ls_goodness_of_fit_ref 1.061
_refine_ls_hydrogen_treatment constr
_refine_ls_matrix_type full
_refine_ls_number_parameters 331
_refine_ls_number_reflns 11419
_refine_ls_number_restraints 0
_refine_ls_restrained_S_all 1.061
_refine_ls_R_factor_all 0.0775
_refine_ls_R_factor_gt 0.0652
_refine_ls_shift/su_max 0.000
_refine_ls_shift/su_mean 0.000
_refine_ls_structure_factor_coef Fsqd
_refine_ls_weighting_details 'w=1/[\s^2^(Fo^2^)+(0.1277P)^2^+0.1296P] where P=(Fo^2^+2Fc^2^)/3'
_refine_ls_weighting_scheme calc
_refine_ls_wR_factor_gt 0.1989
_refine_ls_wR_factor_ref 0.2081
_reflns_Friedel_coverage 0.737
_reflns_Friedel_fraction_full 0.972
_reflns_Friedel_fraction_max 0.951
_reflns_number_gt 8964
_reflns_number_total 11419
_reflns_threshold_expression 'I > 2\s(I)'
_cod_data_source_file jo5b01564_si_002.cif
_cod_data_source_block jcc1197f1
_cod_database_code 4036325
_shelxl_version_number 2013-4
_shelx_space_group_comment
;
The symmetry employed for this shelxl refinement is uniquely defined
by the following loop, which should always be used as a source of
symmetry information in preference to the above space-group names.
They are only intended as comments.
;
_cell_oxdiff_angle_alpha 89.908(6)
_cell_oxdiff_angle_beta 90.004(4)
_cell_oxdiff_angle_gamma 90.038(5)
_cell_oxdiff_length_a 9.7406(5)
_cell_oxdiff_length_b 11.0760(9)
_cell_oxdiff_length_c 23.9166(14)
_cell_oxdiff_measurement_reflns_used 3348
_cell_oxdiff_twin_number 3
_cell_oxdiff_volume 2580.3(3)
_diffrn_oxdiff_twin_integration_method simultaneous
_olex2_refinement_description
;
1. Fixed Uiso
 At 1.2 times of:
  All C(H) groups
 At 1.5 times of:
  All C(H,H,H) groups
2.a Ternary CH refined with riding coordinates:
 C1(H1)
2.b Aromatic/amide H refined with riding coordinates:
 C24(H24), C3(H3), C18(H18), C22(H22), C4(H4), C25(H25), C6(H6), C12(H12),
 C16(H16), C5(H5), C15(H15), C19(H19), C28(H28), C13(H13), C26(H26), C21(H21),
 C20(H20), C27(H27)
2.c Idealised Me refined as rotating group:
 C32(H32A,H32B,H32C), C31(H31A,H31B,H31C), C30(H30A,H30B,H30C)
;

loop_
_space_group_symop_operation_xyz
'x, y, z'
'-x+1/2, -y, z+1/2'
'x+1/2, -y+1/2, -z'
'-x, y+1/2, -z+1/2'

loop_
_atom_site_label
_atom_site_type_symbol
_atom_site_fract_x
_atom_site_fract_y
_atom_site_fract_z
_atom_site_U_iso_or_equiv
_atom_site_adp_type
_atom_site_occupancy
_atom_site_site_symmetry_order
_atom_site_calc_flag
_atom_site_refinement_flags_posn
Cl1 Cl 0.0313(3) 1.0677(2) 0.61235(12) 0.1001(8) Uani 1 1 d .
N1 N 0.2315(4) 0.4991(4) 0.66470(19) 0.0413(10) Uani 1 1 d .
N2 N 0.2906(5) 0.4933(4) 0.56487(19) 0.0439(10) Uani 1 1 d .
N3 N 0.2258(5) 0.4698(5) 0.51545(19) 0.0477(11) Uani 1 1 d .
C10 C 0.2032(6) 0.4720(5) 0.6084(2) 0.0412(11) Uani 1 1 d .
C11 C 0.0858(6) 0.6805(6) 0.6669(2) 0.0446(12) Uani 1 1 d .
C9 C 0.1011(6) 0.4334(5) 0.5282(2) 0.0441(12) Uani 1 1 d .
C17 C 0.2956(5) 0.4062(6) 0.6979(2) 0.0435(12) Uani 1 1 d .
C8 C 0.0803(5) 0.4335(5) 0.5871(2) 0.0422(11) Uani 1 1 d .
C1 C 0.1040(5) 0.5527(6) 0.6894(2) 0.0437(12) Uani 1 1 d .
H1 H 0.1177 0.5586 0.7299 0.052 Uiso 1 1 calc R
C24 C 0.5171(6) 0.5314(6) 0.6052(3) 0.0489(13) Uani 1 1 d .
H24 H 0.5010 0.4741 0.6329 0.059 Uiso 1 1 calc R
C23 C 0.4195(5) 0.5536(5) 0.5644(2) 0.0428(11) Uani 1 1 d .
C3 C -0.1136(6) 0.4527(7) 0.7212(3) 0.0561(16) Uani 1 1 d .
H3 H -0.1042 0.4922 0.7553 0.067 Uiso 1 1 calc R
C18 C 0.3507(6) 0.4392(7) 0.7494(3) 0.0569(15) Uani 1 1 d .
H18 H 0.3442 0.5185 0.7618 0.068 Uiso 1 1 calc R
C22 C 0.3053(7) 0.2897(6) 0.6798(3) 0.0577(16) Uani 1 1 d .
H22 H 0.2673 0.2674 0.6457 0.069 Uiso 1 1 calc R
C2 C -0.0172(5) 0.4707(5) 0.6794(2) 0.0446(12) Uani 1 1 d .
C4 C -0.2241(7) 0.3762(7) 0.7123(3) 0.0623(18) Uani 1 1 d .
H4 H -0.2894 0.3660 0.7403 0.075 Uiso 1 1 calc R
C7 C -0.0310(6) 0.4101(5) 0.6279(2) 0.0433(12) Uani 1 1 d .
C25 C 0.6390(7) 0.5955(7) 0.6043(3) 0.0600(16) Uani 1 1 d .
H25 H 0.7047 0.5817 0.6317 0.072 Uiso 1 1 calc R
C6 C -0.1404(5) 0.3316(6) 0.6205(3) 0.0499(14) Uani 1 1 d .
H6 H -0.1490 0.2892 0.5871 0.060 Uiso 1 1 calc R
C12 C -0.0416(7) 0.7370(6) 0.6693(3) 0.0601(16) Uani 1 1 d .
H12 H -0.1169 0.6947 0.6829 0.072 Uiso 1 1 calc R
C16 C 0.1950(7) 0.7475(7) 0.6470(3) 0.0541(15) Uani 1 1 d .
H16 H 0.2815 0.7121 0.6455 0.065 Uiso 1 1 calc R
C5 C -0.2380(6) 0.3153(7) 0.6626(3) 0.0613(17) Uani 1 1 d .
H5 H -0.3119 0.2635 0.6571 0.074 Uiso 1 1 calc R
C15 C 0.1799(8) 0.8649(7) 0.6293(3) 0.0640(17) Uani 1 1 d .
H15 H 0.2547 0.9079 0.6155 0.077 Uiso 1 1 calc R
C29 C 0.0063(7) 0.3992(6) 0.4795(3) 0.0521(14) Uani 1 1 d .
C19 C 0.4159(7) 0.3520(9) 0.7823(3) 0.068(2) Uani 1 1 d .
H19 H 0.4523 0.3733 0.8168 0.082 Uiso 1 1 calc R
C28 C 0.4474(7) 0.6353(7) 0.5218(3) 0.0614(17) Uani 1 1 d .
H28 H 0.3842 0.6471 0.4931 0.074 Uiso 1 1 calc R
C14 C 0.0515(8) 0.9178(6) 0.6325(3) 0.0630(17) Uani 1 1 d .
C13 C -0.0582(7) 0.8547(7) 0.6517(4) 0.0672(19) Uani 1 1 d .
H13 H -0.1444 0.8908 0.6531 0.081 Uiso 1 1 calc R
C26 C 0.6637(7) 0.6789(7) 0.5634(3) 0.0653(18) Uani 1 1 d .
H26 H 0.7454 0.7224 0.5635 0.078 Uiso 1 1 calc R
C32 C -0.1349(7) 0.4580(8) 0.4877(3) 0.0672(19) Uani 1 1 d .
H32A H -0.1700 0.4371 0.5240 0.101 Uiso 1 1 calc GR
H32B H -0.1969 0.4295 0.4595 0.101 Uiso 1 1 calc GR
H32C H -0.1262 0.5441 0.4850 0.101 Uiso 1 1 calc GR
C21 C 0.3727(9) 0.2034(8) 0.7129(3) 0.075(2) Uani 1 1 d .
H21 H 0.3810 0.1243 0.7004 0.090 Uiso 1 1 calc R
C20 C 0.4262(8) 0.2358(10) 0.7638(4) 0.077(2) Uani 1 1 d .
H20 H 0.4699 0.1783 0.7859 0.092 Uiso 1 1 calc R
C31 C 0.0663(8) 0.4457(8) 0.4247(3) 0.0681(19) Uani 1 1 d .
H31A H 0.0692 0.5323 0.4255 0.102 Uiso 1 1 calc GR
H31B H 0.0099 0.4195 0.3941 0.102 Uiso 1 1 calc GR
H31C H 0.1576 0.4146 0.4201 0.102 Uiso 1 1 calc GR
C27 C 0.5684(9) 0.6985(8) 0.5221(4) 0.073(2) Uani 1 1 d .
H27 H 0.5860 0.7550 0.4942 0.088 Uiso 1 1 calc R
C30 C -0.0054(10) 0.2629(7) 0.4760(4) 0.074(2) Uani 1 1 d .
H30A H 0.0835 0.2289 0.4687 0.110 Uiso 1 1 calc GR
H30B H -0.0671 0.2415 0.4463 0.110 Uiso 1 1 calc GR
H30C H -0.0398 0.2321 0.5108 0.110 Uiso 1 1 calc GR

loop_
_atom_site_aniso_label
_atom_site_aniso_U_11
_atom_site_aniso_U_22
_atom_site_aniso_U_33
_atom_site_aniso_U_23
_atom_site_aniso_U_13
_atom_site_aniso_U_12
Cl1 0.1120(18) 0.0558(10) 0.133(2) 0.0163(11) 0.0016(14) 0.0187(12)
N1 0.036(2) 0.051(3) 0.037(2) -0.0008(18) -0.0011(17) 0.003(2)
N2 0.041(2) 0.052(3) 0.039(2) -0.0004(19) -0.0035(19) 0.002(2)
N3 0.047(3) 0.057(3) 0.039(2) -0.004(2) -0.0029(19) 0.004(2)
C10 0.044(3) 0.040(3) 0.039(3) 0.002(2) 0.001(2) 0.002(2)
C11 0.043(3) 0.052(3) 0.038(3) -0.009(2) -0.003(2) 0.003(2)
C9 0.045(3) 0.045(3) 0.043(3) -0.001(2) -0.007(2) 0.002(2)
C17 0.032(2) 0.057(3) 0.042(3) 0.009(2) 0.000(2) -0.002(2)
C8 0.038(3) 0.042(3) 0.046(3) 0.000(2) -0.003(2) -0.001(2)
C1 0.039(3) 0.057(3) 0.034(3) -0.004(2) -0.001(2) 0.004(2)
C24 0.041(3) 0.056(3) 0.049(3) 0.001(2) 0.000(2) 0.000(2)
C23 0.040(3) 0.047(3) 0.042(3) 0.000(2) 0.004(2) 0.006(2)
C3 0.041(3) 0.079(5) 0.049(3) 0.009(3) 0.003(2) 0.001(3)
C18 0.045(3) 0.076(4) 0.050(3) 0.002(3) -0.005(2) 0.003(3)
C22 0.055(3) 0.059(4) 0.060(4) 0.009(3) 0.002(3) 0.004(3)
C2 0.034(2) 0.052(3) 0.048(3) 0.006(2) 0.000(2) 0.002(2)
C4 0.039(3) 0.082(5) 0.066(4) 0.016(3) 0.008(3) -0.004(3)
C7 0.038(3) 0.044(3) 0.048(3) 0.006(2) -0.003(2) 0.002(2)
C25 0.051(3) 0.072(4) 0.057(4) -0.002(3) 0.000(3) -0.003(3)
C6 0.033(2) 0.051(3) 0.066(4) 0.005(3) -0.005(2) -0.002(2)
C12 0.048(3) 0.057(4) 0.075(5) -0.011(3) 0.000(3) 0.000(3)
C16 0.046(3) 0.058(4) 0.058(4) -0.002(3) 0.005(3) 0.007(3)
C5 0.041(3) 0.064(4) 0.079(5) 0.013(3) 0.001(3) -0.008(3)
C15 0.068(4) 0.059(4) 0.065(4) 0.002(3) 0.014(3) 0.003(3)
C29 0.059(4) 0.053(3) 0.044(3) -0.004(2) -0.011(3) 0.001(3)
C19 0.049(3) 0.106(6) 0.051(4) 0.016(4) -0.006(3) 0.009(4)
C28 0.055(3) 0.073(4) 0.057(4) 0.015(3) -0.001(3) 0.000(3)
C14 0.081(5) 0.049(3) 0.059(4) -0.004(3) -0.006(3) 0.011(4)
C13 0.044(3) 0.063(4) 0.094(6) -0.016(4) -0.007(3) 0.010(3)
C26 0.050(3) 0.070(4) 0.076(5) -0.006(4) 0.010(3) -0.015(3)
C32 0.047(3) 0.081(5) 0.073(5) 0.005(4) -0.017(3) 0.008(3)
C21 0.087(5) 0.065(4) 0.072(5) 0.018(4) 0.013(4) 0.023(4)
C20 0.061(4) 0.104(7) 0.065(5) 0.036(4) 0.008(3) 0.022(4)
C31 0.082(5) 0.081(5) 0.041(3) -0.003(3) -0.009(3) -0.009(4)
C27 0.072(5) 0.069(5) 0.077(5) 0.018(4) 0.013(4) -0.007(4)
C30 0.097(6) 0.059(4) 0.065(4) -0.010(3) -0.013(4) -0.007(4)

loop_
_atom_type_symbol
_atom_type_description
_atom_type_scat_dispersion_real
_atom_type_scat_dispersion_imag
_atom_type_scat_source
C C 0.0181 0.0091 'International Tables Vol C Tables 4.2.6.8 and 6.1.1.4'
H H 0.0000 0.0000 'International Tables Vol C Tables 4.2.6.8 and 6.1.1.4'
Cl Cl 0.3639 0.7018 'International Tables Vol C Tables 4.2.6.8 and 6.1.1.4'
N N 0.0311 0.0180 'International Tables Vol C Tables 4.2.6.8 and 6.1.1.4'

loop_
_geom_angle_atom_site_label_1
_geom_angle_atom_site_label_2
_geom_angle_atom_site_label_3
_geom_angle
C10 N1 C17 117.3(5)
C10 N1 C1 107.4(4)
C17 N1 C1 115.2(4)
N3 N2 C10 109.9(5)
N3 N2 C23 119.4(5)
C10 N2 C23 129.6(5)
C9 N3 N2 106.5(4)
N2 C10 N1 124.8(5)
N2 C10 C8 108.3(5)
C8 C10 N1 126.5(5)
C12 C11 C1 120.5(5)
C16 C11 C1 122.1(5)
C16 C11 C12 117.3(6)
N3 C9 C8 111.1(5)
N3 C9 C29 117.1(5)
C8 C9 C29 131.8(5)
C18 C17 N1 117.8(6)
C22 C17 N1 122.1(6)
C22 C17 C18 120.1(6)
C10 C8 C9 104.2(5)
C10 C8 C7 116.6(5)
C9 C8 C7 139.1(5)
N1 C1 C11 109.0(5)
N1 C1 H1 107.6
N1 C1 C2 110.3(5)
C11 C1 H1 107.6
C2 C1 C11 114.4(5)
C2 C1 H1 107.6
C23 C24 H24 120.5
C25 C24 H24 120.5
C25 C24 C23 119.1(6)
C24 C23 N2 121.2(5)
C24 C23 C28 119.9(6)
C28 C23 N2 118.9(5)
C2 C3 H3 119.9
C4 C3 H3 119.9
C4 C3 C2 120.2(7)
C17 C18 H18 120.3
C17 C18 C19 119.4(8)
C19 C18 H18 120.3
C17 C22 H22 120.1
C17 C22 C21 119.9(7)
C21 C22 H22 120.1
C3 C2 C1 120.1(6)
C3 C2 C7 119.8(6)
C7 C2 C1 120.0(5)
C3 C4 H4 119.7
C5 C4 C3 120.7(6)
C5 C4 H4 119.7
C2 C7 C8 115.0(5)
C6 C7 C8 126.1(5)
C6 C7 C2 118.9(5)
C24 C25 H25 119.6
C26 C25 C24 120.7(6)
C26 C25 H25 119.6
C7 C6 H6 119.6
C7 C6 C5 120.9(6)
C5 C6 H6 119.6
C11 C12 H12 119.4
C13 C12 C11 121.2(7)
C13 C12 H12 119.4
C11 C16 H16 118.9
C15 C16 C11 122.2(6)
C15 C16 H16 118.9
C4 C5 C6 119.6(6)
C4 C5 H5 120.2
C6 C5 H5 120.2
C16 C15 H15 120.7
C16 C15 C14 118.7(7)
C14 C15 H15 120.7
C9 C29 C32 109.7(5)
C31 C29 C9 109.8(6)
C31 C29 C32 108.1(6)
C30 C29 C9 109.4(6)
C30 C29 C32 111.3(7)
C30 C29 C31 108.6(6)
C18 C19 H19 119.9
C20 C19 C18 120.3(7)
C20 C19 H19 119.9
C23 C28 H28 120.1
C27 C28 C23 119.7(7)
C27 C28 H28 120.1
C15 C14 Cl1 119.4(6)
C13 C14 Cl1 119.8(6)
C13 C14 C15 120.8(7)
C12 C13 H13 120.1
C14 C13 C12 119.8(6)
C14 C13 H13 120.1
C25 C26 H26 119.9
C25 C26 C27 120.2(7)
C27 C26 H26 119.9
C29 C32 H32A 109.5
C29 C32 H32B 109.5
C29 C32 H32C 109.5
H32A C32 H32B 109.5
H32A C32 H32C 109.5
H32B C32 H32C 109.5
C22 C21 H21 120.0
C20 C21 C22 120.0(8)
C20 C21 H21 120.0
C19 C20 C21 120.4(7)
C19 C20 H20 119.8
C21 C20 H20 119.8
C29 C31 H31A 109.5
C29 C31 H31B 109.5
C29 C31 H31C 109.5
H31A C31 H31B 109.5
H31A C31 H31C 109.5
H31B C31 H31C 109.5
C28 C27 C26 120.3(7)
C28 C27 H27 119.8
C26 C27 H27 119.8
C29 C30 H30A 109.5
C29 C30 H30B 109.5
C29 C30 H30C 109.5
H30A C30 H30B 109.5
H30A C30 H30C 109.5
H30B C30 H30C 109.5

loop_
_geom_bond_atom_site_label_1
_geom_bond_atom_site_label_2
_geom_bond_distance
Cl1 C14 1.739(7)
N1 C10 1.406(7)
N1 C17 1.441(7)
N1 C1 1.498(7)
N2 N3 1.365(7)
N2 C10 1.366(8)
N2 C23 1.422(7)
N3 C9 1.316(8)
C10 C8 1.370(8)
C11 C1 1.525(9)
C11 C12 1.391(9)
C11 C16 1.381(9)
C9 C8 1.423(8)
C9 C29 1.534(8)
C17 C18 1.393(9)
C17 C22 1.365(10)
C8 C7 1.481(8)
C1 H1 0.9800
C1 C2 1.508(8)
C24 H24 0.9300
C24 C23 1.384(8)
C24 C25 1.383(9)
C23 C28 1.391(9)
C3 H3 0.9300
C3 C2 1.387(8)
C3 C4 1.386(10)
C18 H18 0.9300
C18 C19 1.398(10)
C22 H22 0.9300
C22 C21 1.404(10)
C2 C7 1.409(8)
C4 H4 0.9300
C4 C5 1.374(11)
C7 C6 1.387(8)
C25 H25 0.9300
C25 C26 1.367(11)
C6 H6 0.9300
C6 C5 1.396(9)
C12 H12 0.9300
C12 C13 1.379(11)
C16 H16 0.9300
C16 C15 1.375(11)
C5 H5 0.9300
C15 H15 0.9300
C15 C14 1.384(11)
C29 C32 1.534(10)
C29 C31 1.523(10)
C29 C30 1.516(9)
C19 H19 0.9300
C19 C20 1.364(14)
C28 H28 0.9300
C28 C27 1.371(11)
C14 C13 1.357(11)
C13 H13 0.9300
C26 H26 0.9300
C26 C27 1.372(12)
C32 H32A 0.9600
C32 H32B 0.9600
C32 H32C 0.9600
C21 H21 0.9300
C21 C20 1.373(13)
C20 H20 0.9300
C31 H31A 0.9600
C31 H31B 0.9600
C31 H31C 0.9600
C27 H27 0.9300
C30 H30A 0.9600
C30 H30B 0.9600
C30 H30C 0.9600

loop_
_cell_oxdiff_twin_id
_cell_oxdiff_twin_matrix_11
_cell_oxdiff_twin_matrix_12
_cell_oxdiff_twin_matrix_13
_cell_oxdiff_twin_matrix_21
_cell_oxdiff_twin_matrix_22
_cell_oxdiff_twin_matrix_23
_cell_oxdiff_twin_matrix_31
_cell_oxdiff_twin_matrix_32
_cell_oxdiff_twin_matrix_33
1 1.0000 0.0000 0.0000 0.0000 1.0000 0.0000 0.0000 0.0000 1.0000
2 0.9997 -0.0228 -0.0080 0.0298 0.9966 0.0357 0.0411 -0.1648 0.9979
3 0.9997 0.0050 -0.0003 -0.0066 0.9963 0.0378 0.0024 -0.1759 0.9974

loop_
_diffrn_oxdiff_twin_id
_diffrn_oxdiff_twin_ratio
_diffrn_oxdiff_twin_reflns_isolated
_diffrn_oxdiff_twin_reflns_overlapped
1 0.3881 3667 3561
2 0.2780 3598 3574
3 0.3339 3498 3611
